data_7020735
loop_
_publ_author_name
'Lopez, Nazario'
'Zhao, Hanhua'
'Zhao, Dan'
'Zhou, Hong-Cai'
'Riebenspies, Joseph P.'
'Dunbar, Kim R.'

_publ_section_title
;
 A porous Sm(III) coordination nanotube with hydrophobic and hydrophilic
 channels.
;
_journal_issue 1
_journal_name_full 'Dalton transactions (Cambridge, England : 2003)'
_journal_page_first 54
_journal_page_last 57
_journal_paper_doi 10.1039/c2dt31842c
_journal_volume 42
_journal_year 2013
_chemical_formula_sum 'C21 H16 N6 O4 Pr'
_chemical_formula_weight 557.31
_chemical_name_systematic
;
?
;
_space_group_IT_number 193
_symmetry_cell_setting hexagonal
_symmetry_space_group_name_Hall '-P 6c 2'
_symmetry_space_group_name_H-M 'P 63/m c m'
_atom_sites_solution_hydrogens geom
_atom_sites_solution_primary direct
_atom_sites_solution_secondary difmap
_audit_creation_method SHELXL-97
_cell_angle_alpha 90.00
_cell_angle_beta 90.00
_cell_angle_gamma 120.00
_cell_formula_units_Z 6
_cell_length_a 25.213(4)
_cell_length_b 25.213(4)
_cell_length_c 6.7519(14)
_cell_measurement_reflns_used 486
_cell_measurement_temperature 110(2)
_cell_measurement_theta_max 57.08
_cell_measurement_theta_min 4.953
_cell_volume 3717.1(11)
_computing_cell_refinement 'Bruker SAINT'
_computing_data_collection 'Bruker APEX2'
_computing_data_reduction 'Bruker SAINT, SADABS and XPREP'
_computing_molecular_graphics 'Bruker SHELXTL'
_computing_publication_material 'Bruker SHELXTL'
_computing_structure_refinement 'SHELXL-97 (Sheldrick, 2008)'
_computing_structure_solution 'SHELXS-97 (Sheldrick, 2008)'
_diffrn_ambient_temperature 110(2)
_diffrn_measured_fraction_theta_full 0.952
_diffrn_measured_fraction_theta_max 0.952
_diffrn_measurement_device_type 'Bruker APEX-II CCD'
_diffrn_measurement_method '\w scans'
_diffrn_radiation_monochromator graphite
_diffrn_radiation_source 'fine-focus sealed tube'
_diffrn_radiation_type MoK\a
_diffrn_radiation_wavelength 0.71073
_diffrn_reflns_av_R_equivalents 0.0116
_diffrn_reflns_av_sigmaI/netI 0.0077
_diffrn_reflns_limit_h_max 25
_diffrn_reflns_limit_h_min -29
_diffrn_reflns_limit_k_max 29
_diffrn_reflns_limit_k_min 0
_diffrn_reflns_limit_l_max 0
_diffrn_reflns_limit_l_min -8
_diffrn_reflns_number 6599
_diffrn_reflns_theta_full 24.98
_diffrn_reflns_theta_max 24.98
_diffrn_reflns_theta_min 3.23
_exptl_absorpt_coefficient_mu 2.001
_exptl_absorpt_correction_T_max 0.9066
_exptl_absorpt_correction_T_min 0.7023
_exptl_absorpt_correction_type multi-scan
_exptl_absorpt_process_details 'SADABS v2.03 (Bruker, 2003)'
_exptl_crystal_colour light_green
_exptl_crystal_density_diffrn 1.494
_exptl_crystal_density_method 'not measured'
_exptl_crystal_description plate
_exptl_crystal_F_000 1650
_exptl_crystal_size_max 0.19
_exptl_crystal_size_mid 0.11
_exptl_crystal_size_min 0.05
_refine_diff_density_max 2.142
_refine_diff_density_min -0.968
_refine_diff_density_rms 0.158
_refine_ls_extinction_method none
_refine_ls_goodness_of_fit_ref 1.119
_refine_ls_hydrogen_treatment mixed
_refine_ls_matrix_type full
_refine_ls_number_parameters 113
_refine_ls_number_reflns 1182
_refine_ls_number_restraints 132
_refine_ls_restrained_S_all 1.146
_refine_ls_R_factor_all 0.0625
_refine_ls_R_factor_gt 0.0620
_refine_ls_shift/su_max 0.000
_refine_ls_shift/su_mean 0.000
_refine_ls_structure_factor_coef Fsqd
_refine_ls_weighting_details 'calc w=1/[\s^2^(Fo^2^)+(0.0606P)^2^+54.3381P] where P=(Fo^2^+2Fc^2^)/3'
_refine_ls_weighting_scheme calc
_refine_ls_wR_factor_gt 0.1470
_refine_ls_wR_factor_ref 0.1474
_reflns_number_gt 1165
_reflns_number_total 1182
_reflns_threshold_expression >2sigma(I)
_cod_data_source_file c2dt31842c.txt
_cod_data_source_block c:\hanpr
_cod_depositor_comments
;
The following automatic conversions were performed:

'_symmetry_cell_setting' value 'Hexagonal' changed to 'hexagonal'
according to /home/saulius/struct/CIF-dictionaries/cif_core.dic
dictionary named 'cif_core.dic' version 2.4.2 from 2011-04-26.

Automatic conversion script
Id: cif_fix_values 1891 2012-01-12 08:04:46Z andrius 
;
_cod_original_cell_volume 3717.2(11)
_cod_original_sg_symbol_H-M p63/mcm
_cod_database_code 7020735

loop_
_symmetry_equiv_pos_as_xyz
'x, y, z'
'x-y, x, z+1/2'
'-y, x-y, z'
'-x, -y, z+1/2'
'-x+y, -x, z'
'y, -x+y, z+1/2'
'x-y, -y, -z+1/2'
'-x, -x+y, -z+1/2'
'y, x, -z+1/2'
'-y, -x, -z'
'-x+y, y, -z'
'x, x-y, -z'
'-x, -y, -z'
'-x+y, -x, -z-1/2'
'y, -x+y, -z'
'x, y, -z-1/2'
'x-y, x, -z'
'-y, x-y, -z-1/2'
'-x+y, y, z-1/2'
'x, x-y, z-1/2'
'-y, -x, z-1/2'
'y, x, z'
'x-y, -y, z'
'-x, -x+y, z'

loop_
_atom_site_label
_atom_site_type_symbol
_atom_site_fract_x
_atom_site_fract_y
_atom_site_fract_z
_atom_site_U_iso_or_equiv
_atom_site_adp_type
_atom_site_occupancy
_atom_site_symmetry_multiplicity
_atom_site_calc_flag
_atom_site_refinement_flags
O1A O 0.0000 0.2682(3) 0.5864(12) 0.0398(19) Uani 1 2 d S
C1A C 0.0000 0.2463(6) 0.7500 0.029(3) Uani 1 4 d S
H1AA H 0.0000 0.2082 0.7500 0.034 Uiso 1 4 d SR
O2A O 0.0690(6) 0.2106(6) 0.455(2) 0.049(3) Uani 0.50 1 d PU
C2A C 0.0902(3) 0.1804(6) 0.5000 0.044(3) Uani 1 2 d S
H2AA H 0.0683 0.1365 0.5000 0.053 Uiso 1 2 d SR
Pr1 Pr 0.0000 0.22885(3) 0.2500 0.0189(3) Uani 1 4 d S
N1 N 0.1071(5) 0.3348(4) 0.2500 0.034(2) Uani 1 2 d S
C1 C 0.1594(7) 0.3337(6) 0.2500 0.057(3) Uani 1 2 d SU
H1 H 0.1570 0.2949 0.2500 0.069 Uiso 1 2 calc SR
N2 N 0.0000 0.3350(5) 0.2500 0.036(2) Uani 1 4 d SU
C2 C 0.2161(7) 0.3846(7) 0.2500 0.066(3) Uani 1 2 d SU
H2 H 0.2521 0.3814 0.2500 0.079 Uiso 1 2 calc SR
N3 N 0.0542(6) 0.4425(5) 0.2500 0.0493(18) Uani 1 2 d SU
C3 C 0.2195(9) 0.4416(7) 0.2500 0.068(3) Uani 1 2 d SU
H3 H 0.2582 0.4782 0.2500 0.082 Uiso 1 2 calc SR
N4 N -0.0535(8) 0.4981(6) 0.2500 0.0684(17) Uani 1 2 d SDU
C4 C 0.1677(8) 0.4443(6) 0.2500 0.062(2) Uani 1 2 d SU
H4 H 0.1693 0.4828 0.2500 0.074 Uiso 1 2 calc SR
C5 C 0.1109(7) 0.3895(6) 0.2500 0.0469(19) Uani 1 2 d SU
C6 C 0.0522(7) 0.3888(5) 0.2500 0.0421(17) Uani 1 2 d SU
C7 C 0.0000 0.4409(7) 0.2500 0.054(2) Uani 1 4 d SU
C8 C 0.0000 0.4997(8) 0.2500 0.064(2) Uani 1 4 d SDU
C9 C -0.0535(8) 0.4981(6) 0.2500 0.0684(17) Uani 0.00 2 d SPU
C10 C -0.0528(8) 0.5533(6) 0.2500 0.071(2) Uani 1 2 d SDU
C11 C 0.0000 0.6053(8) 0.2500 0.072(3) Uani 1 4 d SDU
H5 H -0.0907(9) 0.4567(19) 0.2500 0.13(8) Uiso 1 2 d SD
H6 H -0.0892(10) 0.5516(13) 0.2500 1.0(14) Uiso 1 2 d SD
H7 H 0.0000 0.6450(12) 0.2500 0.9(14) Uiso 1 4 d SD

loop_
_atom_site_aniso_label
_atom_site_aniso_U_11
_atom_site_aniso_U_22
_atom_site_aniso_U_33
_atom_site_aniso_U_23
_atom_site_aniso_U_13
_atom_site_aniso_U_12
O1A 0.073(6) 0.036(3) 0.023(4) 0.002(3) 0.000 0.036(3)
C1A 0.046(9) 0.022(5) 0.026(8) 0.000 0.000 0.023(5)
O2A 0.051(5) 0.078(5) 0.048(5) 0.008(4) -0.001(4) 0.054(4)
C2A 0.037(5) 0.041(6) 0.055(8) 0.000 -0.004(6) 0.021(3)
Pr1 0.0174(4) 0.0172(4) 0.0223(5) 0.000 0.000 0.0087(2)
N1 0.038(5) 0.018(4) 0.044(5) 0.000 0.000 0.011(4)
C1 0.043(5) 0.033(4) 0.083(7) 0.000 0.000 0.009(4)
N2 0.062(4) 0.026(3) 0.031(5) 0.000 0.000 0.031(2)
C2 0.049(5) 0.038(4) 0.089(6) 0.000 0.000 0.006(4)
N3 0.086(4) 0.031(3) 0.038(4) 0.000 0.000 0.035(3)
C3 0.058(4) 0.036(4) 0.085(6) 0.000 0.000 0.004(4)
N4 0.123(4) 0.054(3) 0.056(3) 0.000 0.000 0.065(2)
C4 0.064(4) 0.032(4) 0.070(5) 0.000 0.000 0.010(3)
C5 0.061(4) 0.026(3) 0.050(4) 0.000 0.000 0.019(3)
C6 0.068(4) 0.026(3) 0.036(3) 0.000 0.000 0.027(3)
C7 0.098(5) 0.043(3) 0.041(4) 0.000 0.000 0.049(2)
C8 0.117(4) 0.049(3) 0.050(4) 0.000 0.000 0.059(2)
C9 0.123(4) 0.054(3) 0.056(3) 0.000 0.000 0.065(2)
C10 0.129(5) 0.056(3) 0.057(4) 0.000 0.000 0.067(3)
C11 0.133(6) 0.054(4) 0.055(6) 0.000 0.000 0.066(3)

loop_
_atom_type_symbol
_atom_type_description
_atom_type_scat_dispersion_real
_atom_type_scat_dispersion_imag
_atom_type_scat_source
C C 0.0033 0.0016 'International Tables Vol C Tables 4.2.6.8 and 6.1.1.4'
H H 0.0000 0.0000 'International Tables Vol C Tables 4.2.6.8 and 6.1.1.4'
N N 0.0061 0.0033 'International Tables Vol C Tables 4.2.6.8 and 6.1.1.4'
O O 0.0106 0.0060 'International Tables Vol C Tables 4.2.6.8 and 6.1.1.4'
Pr Pr -0.2180 2.8214 'International Tables Vol C Tables 4.2.6.8 and 6.1.1.4'

loop_
_geom_angle_atom_site_label_1
_geom_angle_atom_site_label_2
_geom_angle_atom_site_label_3
_geom_angle
_geom_angle_site_symmetry_1
_geom_angle_site_symmetry_3
C1A O1A Pr1 129.8(7) . .
O1A C1A O1A 126.8(13) 16_557 .
C2A O2A Pr1 150.8(11) . .
O2A C2A O2A 111.3(18) . 11_556
O2A Pr1 O2A 76.3(6) 8 16_556
O2A Pr1 O2A 113.9(7) 8 .
O2A Pr1 O2A 69.1(6) 16_556 .
O2A Pr1 O2A 69.1(6) 8 24
O2A Pr1 O2A 113.9(7) 16_556 24
O2A Pr1 O2A 76.3(6) . 24
O2A Pr1 O1A 137.5(3) 8 .
O2A Pr1 O1A 137.5(3) 16_556 .
O2A Pr1 O1A 72.5(3) . .
O2A Pr1 O1A 72.5(3) 24 .
O2A Pr1 O1A 72.5(3) 8 16_556
O2A Pr1 O1A 72.5(3) 16_556 16_556
O2A Pr1 O1A 137.5(3) . 16_556
O2A Pr1 O1A 137.5(3) 24 16_556
O1A Pr1 O1A 132.8(3) . 16_556
O2A Pr1 N2 123.0(3) 8 .
O2A Pr1 N2 123.0(3) 16_556 .
O2A Pr1 N2 123.0(3) . .
O2A Pr1 N2 123.0(3) 24 .
O1A Pr1 N2 66.38(17) . .
O1A Pr1 N2 66.38(17) 16_556 .
O2A Pr1 N1 143.7(3) 8 .
O2A Pr1 N1 74.3(4) 16_556 .
O2A Pr1 N1 74.3(4) . .
O2A Pr1 N1 143.7(3) 24 .
O1A Pr1 N1 78.64(11) . .
O1A Pr1 N1 78.64(11) 16_556 .
N2 Pr1 N1 60.6(2) . .
O2A Pr1 N1 74.3(4) 8 8
O2A Pr1 N1 143.7(3) 16_556 8
O2A Pr1 N1 143.7(3) . 8
O2A Pr1 N1 74.3(4) 24 8
O1A Pr1 N1 78.64(10) . 8
O1A Pr1 N1 78.64(10) 16_556 8
N2 Pr1 N1 60.6(2) . 8
N1 Pr1 N1 121.1(4) . 8
C1 N1 C5 117.4(12) . .
C1 N1 Pr1 119.6(8) . .
C5 N1 Pr1 123.0(9) . .
N1 C1 C2 124.4(14) . .
C6 N2 C6 117.0(15) . 8
C6 N2 Pr1 121.5(7) . .
C6 N2 Pr1 121.5(7) 8 .
C1 C2 C3 117.6(16) . .
C6 N3 C7 116.7(13) . .
C4 C3 C2 119.5(15) . .
C8 N4 C10 117.9(17) . .
C3 C4 C5 119.2(14) . .
N1 C5 C4 121.8(14) . .
N1 C5 C6 115.9(11) . .
C4 C5 C6 122.3(12) . .
N3 C6 N2 123.4(13) . .
N3 C6 C5 117.6(12) . .
N2 C6 C5 119.1(10) . .
N3 C7 N3 122.9(16) . 8
N3 C7 C8 118.5(8) . .
N3 C7 C8 118.5(8) 8 .
C9 C8 N4 0(2) 8 8
C9 C8 N4 123(2) 8 .
N4 C8 N4 123(2) 8 .
C9 C8 C7 118.5(10) 8 .
N4 C8 C7 118.5(10) 8 .
N4 C8 C7 118.5(10) . .
C11 C10 N4 119.8(18) . .
C10 C11 C10 122(2) 8 .

loop_
_geom_bond_atom_site_label_1
_geom_bond_atom_site_label_2
_geom_bond_distance
_geom_bond_site_symmetry_2
O1A C1A 1.235(10) .
O1A Pr1 2.479(8) .
C1A O1A 1.235(10) 16_557
O2A C2A 1.167(13) .
O2A Pr1 2.441(11) .
C2A O2A 1.167(13) 11_556
Pr1 O2A 2.441(11) 8
Pr1 O2A 2.441(11) 16_556
Pr1 O2A 2.441(11) 24
Pr1 O1A 2.479(8) 16_556
Pr1 N2 2.676(12) .
Pr1 N1 2.686(10) .
Pr1 N1 2.686(10) 8
N1 C1 1.331(18) .
N1 C5 1.334(15) .
C1 C2 1.36(2) .
N2 C6 1.337(15) .
N2 C6 1.337(15) 8
C2 C3 1.40(2) .
N3 C6 1.329(16) .
N3 C7 1.347(15) .
C3 C4 1.34(3) .
N4 C8 1.328(18) .
N4 C10 1.385(14) .
C4 C5 1.41(2) .
C5 C6 1.47(2) .
C7 N3 1.347(15) 8
C7 C8 1.48(3) .
C8 C9 1.328(18) 8
C8 N4 1.328(18) 8
C10 C11 1.321(15) .
C11 C10 1.321(15) 8

loop_
_platon_squeeze_void_nr
_platon_squeeze_void_average_x
_platon_squeeze_void_average_y
_platon_squeeze_void_average_z
_platon_squeeze_void_volume
_platon_squeeze_void_count_electrons
_platon_squeeze_void_content
1 0.000 0.000 -0.011 106 70 ' '
2 0.333 0.667 -0.079 365 164 ' '
3 0.667 0.333 -0.079 365 164 ' '
